data_7135948
loop_
_publ_author_name
'Thakur, Arunabha'
'Bedajna, Shantabh'
'Karimi, Mohammadjavad'
'Gabba\"i, Fran\,cois P.'

_publ_section_title
;
 Macrocyclic stibine-bridged [1.1.1] and [1.1.1.1] ferrocenophanes
;
_journal_name_full 'Chemical Communications'
_journal_paper_doi 10.1039/D6CC02816K
_journal_year 2026
_chemical_formula_moiety 'C16 H13 Fe Sb, H2 O'
_chemical_formula_sum 'C16 H15 Fe O Sb'
_chemical_formula_weight 400.88
_space_group_crystal_system tetragonal
_space_group_IT_number 82
_space_group_name_Hall 'I -4'
_space_group_name_H-M_alt 'I -4'
_atom_sites_solution_hydrogens mixed
_atom_sites_solution_primary dual
_audit_creation_date 2026-05-05
_audit_creation_method
;
Olex2 1.5
(compiled 2024.02.16 svn.r378c4104 for OlexSys, GUI svn.r6928)
;
_audit_update_record
;
2026-06-05 deposited with the CCDC.	2026-06-11 downloaded from the CCDC.
;
_cell_angle_alpha 90
_cell_angle_beta 90
_cell_angle_gamma 90
_cell_formula_units_Z 8
_cell_length_a 16.8789(5)
_cell_length_b 16.8789(5)
_cell_length_c 10.2992(5)
_cell_measurement_reflns_used 2919
_cell_measurement_temperature 100.15
_cell_measurement_theta_max 75.8060
_cell_measurement_theta_min 3.6820
_cell_volume 2934.21(19)
_computing_molecular_graphics 'Olex2 1.5 (Dolomanov et al., 2009)'
_computing_publication_material 'Olex2 1.5 (Dolomanov et al., 2009)'
_computing_structure_refinement 'SHELXL 2018/3 (Sheldrick, 2015)'
_computing_structure_solution 'SHELXT 2018/2 (Sheldrick, 2018)'
_diffrn_ambient_temperature 100.15
_diffrn_measured_fraction_theta_full 0.996
_diffrn_measured_fraction_theta_max 0.971
_diffrn_measurement_device_type 'Xtal Synerge ED'
_diffrn_radiation_type CuK\a
_diffrn_radiation_wavelength 1.54184
_diffrn_reflns_av_R_equivalents 0.0454
_diffrn_reflns_av_unetI/netI 0.0583
_diffrn_reflns_Laue_measured_fraction_full 0.996
_diffrn_reflns_Laue_measured_fraction_max 0.971
_diffrn_reflns_limit_h_max 21
_diffrn_reflns_limit_h_min -21
_diffrn_reflns_limit_k_max 21
_diffrn_reflns_limit_k_min -19
_diffrn_reflns_limit_l_max 13
_diffrn_reflns_limit_l_min -11
_diffrn_reflns_number 5447
_diffrn_reflns_point_group_measured_fraction_full 0.929
_diffrn_reflns_point_group_measured_fraction_max 0.879
_diffrn_reflns_theta_full 67.684
_diffrn_reflns_theta_max 80.090
_diffrn_reflns_theta_min 5.031
_exptl_absorpt_coefficient_mu 22.426
_exptl_absorpt_correction_T_max 1.00000
_exptl_absorpt_correction_T_min 0.84276
_exptl_absorpt_correction_type multi-scan
_exptl_absorpt_process_details 'CrysAlisPro 1.171.44.140a (Rigaku Oxford Diffraction, 2026)'
_exptl_crystal_colour 'clear bluish orange'
_exptl_crystal_colour_lustre clear
_exptl_crystal_colour_modifier bluish
_exptl_crystal_colour_primary orange
_exptl_crystal_density_diffrn 1.815
_exptl_crystal_description block
_exptl_crystal_F_000 1568
_exptl_crystal_size_max 0.214
_exptl_crystal_size_mid 0.156
_exptl_crystal_size_min 0.098
_refine_diff_density_max 1.296
_refine_diff_density_min -0.804
_refine_diff_density_rms 0.179
_refine_ls_abs_structure_details
;
 Refined as an inversion twin.
;
_refine_ls_abs_structure_Flack 0.04(2)
_refine_ls_extinction_coef 0.00035(9)
_refine_ls_extinction_expression Fc^*^=kFc[1+0.001xFc^2^\l^3^/sin(2\q)]^-1/4^
_refine_ls_extinction_method 'SHELXL-2018/3 (Sheldrick 2018)'
_refine_ls_goodness_of_fit_ref 1.071
_refine_ls_hydrogen_treatment constr
_refine_ls_matrix_type full
_refine_ls_number_parameters 177
_refine_ls_number_reflns 2825
_refine_ls_number_restraints 9
_refine_ls_restrained_S_all 1.103
_refine_ls_R_factor_all 0.0556
_refine_ls_R_factor_gt 0.0514
_refine_ls_shift/su_max 0.001
_refine_ls_shift/su_mean 0.000
_refine_ls_structure_factor_coef Fsqd
_refine_ls_weighting_details 'w=1/[\s^2^(Fo^2^)+(0.0939P)^2^+0.3628P] where P=(Fo^2^+2Fc^2^)/3'
_refine_ls_weighting_scheme calc
_refine_ls_wR_factor_gt 0.1340
_refine_ls_wR_factor_ref 0.1368
_reflns_Friedel_coverage 0.710
_reflns_Friedel_fraction_full 0.853
_reflns_Friedel_fraction_max 0.776
_reflns_number_gt 2586
_reflns_number_total 2825
_reflns_threshold_expression 'I > 2\s(I)'
_cod_data_source_file d6cc02816k2.cif
_cod_data_source_block ov_at_4mer_auto
_cod_original_cell_volume 2934.2(2)
_cod_database_code 7135948
_shelx_shelxl_version_number 2018/3
_shelx_space_group_comment
;
The symmetry employed for this shelxl refinement is uniquely defined
by the following loop, which should always be used as a source of
symmetry information in preference to the above space-group names.
They are only intended as comments.
;
_shelx_estimated_absorpt_t_max 0.217
_shelx_estimated_absorpt_t_min 0.086
_olex2_refinement_description
;
1. Twinned data refinement
 Scales: 0.96(2)
 0.04(2)
2. Fixed Uiso
 At 1.2 times of:
  All C(H) groups
 At 1.5 times of:
  All O(H,H) groups
3. Restrained distances
 O1-H1B
 0.96 with sigma of 0.02
 O1-H1A
 0.96 with sigma of 0.02
 H1A-H1B
 1.6 with sigma of 0.02
4. Uiso/Uaniso restraints and constraints
Uanis(O1) \\sim Ueq: with sigma of 0.01 and sigma for terminal atoms of 0.02
5.a Free rotating group:
 O1(H1A,H1B)
5.b Aromatic/amide H refined with riding coordinates:
 C7(H7), C9(H9), C5(H5), C4(H4), C10(H10), C8(H8), C16(H16), C2(H2), C12(H12),
 C3(H3), C15(H15), C14(H14), C13(H13)
;
_olex2_submission_original_sample_id AT_SB_11
_olex2_submission_special_instructions 'No special instructions were received'

loop_
_space_group_symop_operation_xyz
'x, y, z'
'-x, -y, z'
'y, -x, -z'
'-y, x, -z'
'x+1/2, y+1/2, z+1/2'
'-x+1/2, -y+1/2, z+1/2'
'y+1/2, -x+1/2, -z+1/2'
'-y+1/2, x+1/2, -z+1/2'

loop_
_atom_site_label
_atom_site_type_symbol
_atom_site_fract_x
_atom_site_fract_y
_atom_site_fract_z
_atom_site_U_iso_or_equiv
_atom_site_adp_type
_atom_site_occupancy
_atom_site_site_symmetry_order
_atom_site_calc_flag
_atom_site_refinement_flags_posn
_atom_site_refinement_flags_adp
_atom_site_refinement_flags_occupancy
_atom_site_disorder_assembly
_atom_site_disorder_group
Sb1 Sb 0.46791(4) 0.65287(4) 0.37685(8) 0.0405(3) Uani 1 1 d . . . . .
Fe1 Fe 0.58952(9) 0.74310(9) 0.63945(18) 0.0349(4) Uani 1 1 d . . . . .
C6 C 0.6765(6) 0.6572(6) 0.6340(14) 0.037(2) Uani 1 1 d . . . . .
C1 C 0.4827(6) 0.7207(8) 0.5498(11) 0.037(2) Uani 1 1 d . . . . .
C7 C 0.6862(7) 0.7057(8) 0.7440(12) 0.040(3) Uani 1 1 d . . . . .
H7 H 0.686053 0.688099 0.831594 0.048 Uiso 1 1 calc R U . . .
C9 C 0.6938(7) 0.7873(7) 0.5658(15) 0.045(3) Uani 1 1 d . . . . .
H9 H 0.700112 0.832345 0.511402 0.053 Uiso 1 1 calc R U . . .
C5 C 0.4968(7) 0.8042(8) 0.5579(14) 0.042(3) Uani 1 1 d . . . . .
H5 H 0.499609 0.839872 0.486728 0.051 Uiso 1 1 calc R U . . .
C4 C 0.5061(9) 0.8246(11) 0.6927(19) 0.062(4) Uani 1 1 d . . . . .
H4 H 0.516221 0.876151 0.726005 0.074 Uiso 1 1 calc R U . . .
C11 C 0.5013(7) 0.7468(9) 0.2462(14) 0.048(3) Uani 1 1 d . . . . .
O1 O 0.6244(9) 0.5780(13) 0.0022(16) 0.098(5) Uani 1 1 d DG U . A 1
H1A H 0.672929 0.570411 0.027626 0.148 Uiso 1 1 d DG U . A 1
H1B H 0.612523 0.625082 0.030664 0.148 Uiso 1 1 d DG U . A 1
C10 C 0.6796(6) 0.7062(7) 0.5243(13) 0.036(2) Uani 1 1 d . . . . .
H10 H 0.673546 0.689238 0.436928 0.043 Uiso 1 1 calc R U . . .
C8 C 0.6962(7) 0.7861(7) 0.7021(15) 0.047(3) Uani 1 1 d . . . . .
H8 H 0.703279 0.830762 0.757026 0.056 Uiso 1 1 calc R U . . .
C16 C 0.4532(8) 0.8074(8) 0.2139(15) 0.050(3) Uani 1 1 d . . . . .
H16 H 0.403363 0.812520 0.256003 0.060 Uiso 1 1 calc R U . . .
C2 C 0.4829(7) 0.6895(9) 0.6776(13) 0.047(3) Uani 1 1 d . . . . .
H2 H 0.474851 0.635577 0.700827 0.057 Uiso 1 1 calc R U . . .
C12 C 0.5769(7) 0.7419(11) 0.1874(13) 0.052(3) Uani 1 1 d . . . . .
H12 H 0.611807 0.699820 0.209416 0.063 Uiso 1 1 calc R U . . .
C3 C 0.4977(8) 0.7547(11) 0.7671(15) 0.057(3) Uani 1 1 d . . . . .
H3 H 0.501024 0.750917 0.858984 0.068 Uiso 1 1 calc R U . . .
C15 C 0.4755(9) 0.8635(9) 0.1183(18) 0.063(4) Uani 1 1 d . . . . .
H15 H 0.439433 0.903419 0.091329 0.075 Uiso 1 1 calc R U . . .
C14 C 0.5490(11) 0.8594(13) 0.0659(17) 0.075(6) Uani 1 1 d . . . . .
H14 H 0.565976 0.898990 0.006410 0.090 Uiso 1 1 calc R U . . .
C13 C 0.5997(9) 0.7979(15) 0.0984(15) 0.073(5) Uani 1 1 d . . . . .
H13 H 0.650432 0.794560 0.058908 0.088 Uiso 1 1 calc R U . . .

loop_
_atom_site_aniso_label
_atom_site_aniso_U_11
_atom_site_aniso_U_22
_atom_site_aniso_U_33
_atom_site_aniso_U_23
_atom_site_aniso_U_13
_atom_site_aniso_U_12
Sb1 0.0281(4) 0.0418(4) 0.0516(4) -0.0021(3) -0.0056(3) 0.0062(2)
Fe1 0.0262(7) 0.0337(8) 0.0449(9) -0.0043(7) -0.0071(7) 0.0056(6)
C6 0.028(4) 0.028(4) 0.054(6) -0.005(5) 0.002(5) 0.002(3)
C1 0.022(5) 0.053(7) 0.036(5) -0.008(5) -0.011(4) 0.001(4)
C7 0.032(5) 0.042(7) 0.046(6) -0.003(5) -0.014(5) 0.016(5)
C9 0.027(5) 0.033(6) 0.074(8) 0.000(5) -0.010(5) -0.003(4)
C5 0.026(5) 0.038(6) 0.063(7) -0.002(5) -0.012(5) 0.016(4)
C4 0.040(7) 0.057(9) 0.089(11) -0.022(8) -0.012(7) 0.030(7)
C11 0.022(5) 0.061(8) 0.061(7) 0.000(6) -0.004(5) -0.006(5)
O1 0.066(8) 0.153(14) 0.076(8) 0.026(9) 0.002(7) -0.029(9)
C10 0.026(5) 0.028(5) 0.053(6) -0.003(4) 0.005(4) 0.002(4)
C8 0.030(5) 0.030(6) 0.079(9) -0.013(6) -0.021(6) 0.003(4)
C16 0.029(5) 0.045(7) 0.077(9) 0.010(6) -0.001(6) -0.007(5)
C2 0.032(6) 0.058(8) 0.052(7) 0.001(6) 0.009(5) 0.006(5)
C12 0.024(5) 0.087(11) 0.046(6) 0.002(7) -0.001(5) -0.006(6)
C3 0.038(6) 0.079(10) 0.054(7) -0.014(7) -0.002(5) 0.013(6)
C15 0.056(8) 0.063(8) 0.069(9) 0.019(8) -0.013(8) -0.032(6)
C14 0.065(10) 0.102(14) 0.058(9) 0.008(8) 0.000(7) -0.060(11)
C13 0.030(6) 0.137(17) 0.053(9) 0.002(9) 0.010(6) -0.019(8)

loop_
_atom_type_symbol
_atom_type_description
_atom_type_scat_dispersion_real
_atom_type_scat_dispersion_imag
_atom_type_scat_source
C C 0.0181 0.0091 'International Tables Vol C Tables 4.2.6.8 and 6.1.1.4'
H H 0.0000 0.0000 'International Tables Vol C Tables 4.2.6.8 and 6.1.1.4'
Fe Fe -1.1336 3.1974 'International Tables Vol C Tables 4.2.6.8 and 6.1.1.4'
O O 0.0492 0.0322 'International Tables Vol C Tables 4.2.6.8 and 6.1.1.4'
Sb Sb -0.0562 5.8946 'International Tables Vol C Tables 4.2.6.8 and 6.1.1.4'

loop_
_geom_angle_atom_site_label_1
_geom_angle_atom_site_label_2
_geom_angle_atom_site_label_3
_geom_angle
_geom_angle_site_symmetry_1
_geom_angle_site_symmetry_3
_geom_angle_publ_flag
C6 Sb1 C11 95.1(5) 4_656 . ?
C1 Sb1 C6 93.4(5) . 4_656 ?
C1 Sb1 C11 95.5(6) . . ?
C1 Fe1 C6 118.8(5) . . ?
C7 Fe1 C6 40.0(5) . . ?
C7 Fe1 C1 150.9(6) . . ?
C7 Fe1 C9 68.0(5) . . ?
C9 Fe1 C6 68.7(4) . . ?
C9 Fe1 C1 130.6(5) . . ?
C5 Fe1 C6 152.1(6) . . ?
C5 Fe1 C1 40.7(5) . . ?
C5 Fe1 C7 166.9(5) . . ?
C5 Fe1 C9 108.6(6) . . ?
C4 Fe1 C6 166.0(7) . . ?
C4 Fe1 C1 69.0(6) . . ?
C4 Fe1 C7 127.8(6) . . ?
C4 Fe1 C9 116.3(7) . . ?
C4 Fe1 C5 41.1(6) . . ?
C4 Fe1 C8 106.4(6) . . ?
C4 Fe1 C2 69.0(7) . . ?
C10 Fe1 C6 40.1(5) . . ?
C10 Fe1 C1 109.8(5) . . ?
C10 Fe1 C7 67.4(5) . . ?
C10 Fe1 C9 41.7(5) . . ?
C10 Fe1 C5 119.1(6) . . ?
C10 Fe1 C4 151.7(7) . . ?
C10 Fe1 C8 68.5(5) . . ?
C10 Fe1 C2 129.4(5) . . ?
C10 Fe1 C3 167.4(6) . . ?
C8 Fe1 C6 68.4(4) . . ?
C8 Fe1 C1 167.6(6) . . ?
C8 Fe1 C7 40.9(6) . . ?
C8 Fe1 C9 40.0(6) . . ?
C8 Fe1 C5 128.4(5) . . ?
C8 Fe1 C2 150.2(6) . . ?
C2 Fe1 C6 108.6(5) . . ?
C2 Fe1 C1 40.3(5) . . ?
C2 Fe1 C7 117.4(6) . . ?
C2 Fe1 C9 168.8(5) . . ?
C2 Fe1 C5 68.4(6) . . ?
C3 Fe1 C6 128.6(6) . . ?
C3 Fe1 C1 69.0(5) . . ?
C3 Fe1 C7 107.1(6) . . ?
C3 Fe1 C9 148.5(6) . . ?
C3 Fe1 C5 68.7(6) . . ?
C3 Fe1 C4 40.5(8) . . ?
C3 Fe1 C8 115.5(6) . . ?
C3 Fe1 C2 41.7(6) . . ?
Fe1 C6 Sb1 124.0(5) . 3_566 ?
C7 C6 Sb1 129.4(10) . 3_566 ?
C7 C6 Fe1 69.6(6) . . ?
C10 C6 Sb1 123.0(9) . 3_566 ?
C10 C6 Fe1 68.5(6) . . ?
C10 C6 C7 107.5(9) . . ?
Fe1 C1 Sb1 125.1(6) . . ?
C5 C1 Sb1 126.6(9) . . ?
C5 C1 Fe1 69.3(6) . . ?
C2 C1 Sb1 125.2(9) . . ?
C2 C1 Fe1 69.5(7) . . ?
C2 C1 C5 108.2(11) . . ?
Fe1 C7 H7 126.3 . . ?
C6 C7 Fe1 70.4(6) . . ?
C6 C7 H7 125.6 . . ?
C6 C7 C8 108.8(11) . . ?
C8 C7 Fe1 69.2(6) . . ?
C8 C7 H7 125.6 . . ?
Fe1 C9 H9 127.2 . . ?
C10 C9 Fe1 68.1(7) . . ?
C10 C9 H9 126.7 . . ?
C8 C9 Fe1 69.6(9) . . ?
C8 C9 H9 126.7 . . ?
C8 C9 C10 106.5(13) . . ?
Fe1 C5 H5 126.6 . . ?
C1 C5 Fe1 69.9(6) . . ?
C1 C5 H5 126.0 . . ?
C1 C5 C4 108.1(13) . . ?
C4 C5 Fe1 69.1(7) . . ?
C4 C5 H5 126.0 . . ?
Fe1 C4 H4 126.2 . . ?
C5 C4 Fe1 69.8(7) . . ?
C5 C4 H4 125.9 . . ?
C3 C4 Fe1 69.7(8) . . ?
C3 C4 C5 108.1(14) . . ?
C3 C4 H4 125.9 . . ?
C16 C11 Sb1 123.6(10) . . ?
C16 C11 C12 118.9(14) . . ?
C12 C11 Sb1 117.4(11) . . ?
H1A O1 H1B 104.5 . . ?
Fe1 C10 H10 124.5 . . ?
C6 C10 Fe1 71.4(6) . . ?
C6 C10 C9 109.0(11) . . ?
C6 C10 H10 125.5 . . ?
C9 C10 Fe1 70.2(7) . . ?
C9 C10 H10 125.5 . . ?
Fe1 C8 H8 125.4 . . ?
C7 C8 Fe1 69.8(7) . . ?
C7 C8 H8 125.9 . . ?
C9 C8 Fe1 70.4(8) . . ?
C9 C8 C7 108.1(12) . . ?
C9 C8 H8 125.9 . . ?
C11 C16 H16 119.4 . . ?
C11 C16 C15 121.2(14) . . ?
C15 C16 H16 119.4 . . ?
Fe1 C2 H2 126.6 . . ?
C1 C2 Fe1 70.2(7) . . ?
C1 C2 H2 126.1 . . ?
C1 C2 C3 107.8(13) . . ?
C3 C2 Fe1 68.8(8) . . ?
C3 C2 H2 126.1 . . ?
C11 C12 H12 120.1 . . ?
C13 C12 C11 119.9(15) . . ?
C13 C12 H12 120.1 . . ?
Fe1 C3 H3 126.1 . . ?
C4 C3 Fe1 69.8(9) . . ?
C4 C3 C2 107.8(13) . . ?
C4 C3 H3 126.1 . . ?
C2 C3 Fe1 69.5(8) . . ?
C2 C3 H3 126.1 . . ?
C16 C15 H15 120.4 . . ?
C14 C15 C16 119.1(16) . . ?
C14 C15 H15 120.4 . . ?
C15 C14 H14 119.8 . . ?
C15 C14 C13 120.4(15) . . ?
C13 C14 H14 119.8 . . ?
C12 C13 C14 120.3(14) . . ?
C12 C13 H13 119.8 . . ?
C14 C13 H13 119.8 . . ?

loop_
_geom_bond_atom_site_label_1
_geom_bond_atom_site_label_2
_geom_bond_distance
_geom_bond_site_symmetry_2
_geom_bond_publ_flag
Sb1 C6 2.152(10) 4_656 ?
Sb1 C1 2.132(11) . ?
Sb1 C11 2.155(15) . ?
Fe1 C6 2.064(10) . ?
Fe1 C1 2.061(10) . ?
Fe1 C7 2.054(10) . ?
Fe1 C9 2.056(14) . ?
Fe1 C5 2.053(11) . ?
Fe1 C4 2.044(12) . ?
Fe1 C10 2.027(11) . ?
Fe1 C8 2.046(12) . ?
Fe1 C2 2.053(14) . ?
Fe1 C3 2.042(15) . ?
C6 C7 1.407(18) . ?
C6 C10 1.402(18) . ?
C1 C5 1.432(19) . ?
C1 C2 1.418(18) . ?
C7 H7 0.9500 . ?
C7 C8 1.43(2) . ?
C9 H9 0.9500 . ?
C9 C10 1.454(17) . ?
C9 C8 1.40(2) . ?
C5 H5 0.9500 . ?
C5 C4 1.44(2) . ?
C4 H4 0.9500 . ?
C4 C3 1.41(3) . ?
C11 C16 1.35(2) . ?
C11 C12 1.414(18) . ?
O1 H1A 0.8694 . ?
O1 H1B 0.8706 . ?
C10 H10 0.9500 . ?
C8 H8 0.9500 . ?
C16 H16 0.9500 . ?
C16 C15 1.42(2) . ?
C2 H2 0.9500 . ?
C2 C3 1.46(2) . ?
C12 H12 0.9500 . ?
C12 C13 1.37(3) . ?
C3 H3 0.9500 . ?
C15 H15 0.9500 . ?
C15 C14 1.36(3) . ?
C14 H14 0.9500 . ?
C14 C13 1.39(3) . ?
C13 H13 0.9500 . ?

loop_
_geom_torsion_atom_site_label_1
_geom_torsion_atom_site_label_2
_geom_torsion_atom_site_label_3
_geom_torsion_atom_site_label_4
_geom_torsion
_geom_torsion_site_symmetry_1
_geom_torsion_site_symmetry_2
_geom_torsion_site_symmetry_3
_geom_torsion_site_symmetry_4
_geom_torsion_publ_flag
Sb1 C6 C7 Fe1 -117.9(8) 3_566 . . . ?
Sb1 C6 C7 C8 -176.6(8) 3_566 . . . ?
Sb1 C6 C10 Fe1 117.5(7) 3_566 . . . ?
Sb1 C6 C10 C9 177.9(7) 3_566 . . . ?
Sb1 C1 C5 Fe1 -119.0(9) . . . . ?
Sb1 C1 C5 C4 -177.7(9) . . . . ?
Sb1 C1 C2 Fe1 119.2(9) . . . . ?
Sb1 C1 C2 C3 177.8(8) . . . . ?
Sb1 C11 C16 C15 -174.1(11) . . . . ?
Sb1 C11 C12 C13 176.7(12) . . . . ?
Fe1 C6 C7 C8 -58.7(8) . . . . ?
Fe1 C6 C10 C9 60.5(8) . . . . ?
Fe1 C1 C5 C4 -58.7(9) . . . . ?
Fe1 C1 C2 C3 58.6(9) . . . . ?
Fe1 C7 C8 C9 -60.2(9) . . . . ?
Fe1 C9 C10 C6 -61.2(7) . . . . ?
Fe1 C9 C8 C7 59.9(9) . . . . ?
Fe1 C5 C4 C3 -59.4(9) . . . . ?
Fe1 C4 C3 C2 -59.4(9) . . . . ?
Fe1 C2 C3 C4 59.5(10) . . . . ?
C6 C7 C8 Fe1 59.5(8) . . . . ?
C6 C7 C8 C9 -0.8(14) . . . . ?
C1 C5 C4 Fe1 59.2(9) . . . . ?
C1 C5 C4 C3 -0.1(15) . . . . ?
C1 C2 C3 Fe1 -59.5(9) . . . . ?
C1 C2 C3 C4 0.1(15) . . . . ?
C7 C6 C10 Fe1 -58.9(7) . . . . ?
C7 C6 C10 C9 1.5(11) . . . . ?
C5 C1 C2 Fe1 -58.8(8) . . . . ?
C5 C1 C2 C3 -0.1(14) . . . . ?
C5 C4 C3 Fe1 59.4(9) . . . . ?
C5 C4 C3 C2 0.0(15) . . . . ?
C11 C16 C15 C14 -5(2) . . . . ?
C11 C12 C13 C14 0(2) . . . . ?
C10 C6 C7 Fe1 58.2(7) . . . . ?
C10 C6 C7 C8 -0.5(12) . . . . ?
C10 C9 C8 Fe1 -58.2(8) . . . . ?
C10 C9 C8 C7 1.6(15) . . . . ?
C8 C9 C10 Fe1 59.2(10) . . . . ?
C8 C9 C10 C6 -2.0(14) . . . . ?
C16 C11 C12 C13 0(2) . . . . ?
C16 C15 C14 C13 5(3) . . . . ?
C2 C1 C5 Fe1 58.9(8) . . . . ?
C2 C1 C5 C4 0.2(14) . . . . ?
C12 C11 C16 C15 3(2) . . . . ?
C15 C14 C13 C12 -2(3) . . . . ?

loop_
_twin_individual_id
_twin_individual_mass_fraction_refined
1 0.96(2)
2 0.04(2)
